data_4506204
loop_
_publ_author_name
'Khanna, Shruti'
'Verma, Sandeep'

_publ_section_title
;
 Crystallographic Signatures ofN6-Methoxyadenine Imino Tautomer--Silver
 Complexes
;
_journal_issue 6
_journal_name_full 'Crystal Growth &amp; Design'
_journal_page_first 3025
_journal_paper_doi 10.1021/cg300231r
_journal_volume 12
_journal_year 2012
_chemical_formula_sum 'C26 H26 Ag2 N12 O8'
_chemical_formula_weight 850.33
_chemical_name_systematic
;
 ?
;
_space_group_IT_number 2
_symmetry_cell_setting triclinic
_symmetry_space_group_name_Hall '-P 1'
_symmetry_space_group_name_H-M 'P -1'
_atom_sites_solution_hydrogens geom
_atom_sites_solution_primary direct
_atom_sites_solution_secondary difmap
_audit_creation_method SHELXL-97
_cell_angle_alpha 79.317(2)
_cell_angle_beta 78.741(2)
_cell_angle_gamma 71.0960(10)
_cell_formula_units_Z 1
_cell_length_a 7.2331(10)
_cell_length_b 7.9989(11)
_cell_length_c 13.7505(18)
_cell_measurement_reflns_used 3430
_cell_measurement_temperature 100(2)
_cell_measurement_theta_max 28.4
_cell_measurement_theta_min 2.7
_cell_volume 731.74(17)
_computing_structure_refinement 'SHELXL-97 (Sheldrick, 1997)'
_diffrn_ambient_temperature 100(2)
_diffrn_measured_fraction_theta_full 0.975
_diffrn_measured_fraction_theta_max 0.934
_diffrn_radiation_monochromator graphite
_diffrn_radiation_source 'fine-focus sealed tube'
_diffrn_radiation_type MoK\a
_diffrn_radiation_wavelength 0.71073
_diffrn_reflns_av_R_equivalents 0.0178
_diffrn_reflns_av_sigmaI/netI 0.0382
_diffrn_reflns_limit_h_max 9
_diffrn_reflns_limit_h_min -9
_diffrn_reflns_limit_k_max 6
_diffrn_reflns_limit_k_min -10
_diffrn_reflns_limit_l_max 15
_diffrn_reflns_limit_l_min -18
_diffrn_reflns_number 4752
_diffrn_reflns_theta_full 25.00
_diffrn_reflns_theta_max 28.38
_diffrn_reflns_theta_min 2.72
_exptl_absorpt_coefficient_mu 1.412
_exptl_absorpt_correction_T_max 0.7752
_exptl_absorpt_correction_T_min 0.7372
_exptl_absorpt_correction_type psi-scan
_exptl_absorpt_process_details '(North et al., 1968)'
_exptl_crystal_colour violet
_exptl_crystal_density_diffrn 1.930
_exptl_crystal_density_method 'not measured'
_exptl_crystal_description block
_exptl_crystal_F_000 424
_exptl_crystal_size_max 0.23
_exptl_crystal_size_mid 0.21
_exptl_crystal_size_min 0.19
_refine_diff_density_max 2.184
_refine_diff_density_min -2.900
_refine_diff_density_rms 0.333
_refine_ls_extinction_method none
_refine_ls_goodness_of_fit_ref 1.260
_refine_ls_hydrogen_treatment constr
_refine_ls_matrix_type full
_refine_ls_number_parameters 218
_refine_ls_number_reflns 3430
_refine_ls_number_restraints 0
_refine_ls_restrained_S_all 1.260
_refine_ls_R_factor_all 0.0749
_refine_ls_R_factor_gt 0.0484
_refine_ls_shift/su_max 0.000
_refine_ls_shift/su_mean 0.000
_refine_ls_structure_factor_coef Fsqd
_refine_ls_weighting_details 'calc w=1/[\s^2^(Fo^2^)+(0.0000P)^2^+12.0445P] where P=(Fo^2^+2Fc^2^)/3'
_refine_ls_weighting_scheme calc
_refine_ls_wR_factor_gt 0.1037
_refine_ls_wR_factor_ref 0.1725
_reflns_number_gt 3037
_reflns_number_total 3430
_reflns_threshold_expression >2sigma(I)
_cod_data_source_file cg300231r_si_003.cif
_cod_data_source_block complex2
_cod_depositor_comments
;
The following automatic conversions were performed:

'_symmetry_cell_setting' value 'Triclinic' changed to 'triclinic'
according to /home/saulius/struct/CIF-dictionaries/cif_core.dic
dictionary named 'cif_core.dic' version 2.4.1 from 2010-06-29.

Automatic conversion script
Id: cif_fix_values 1891 2012-01-12 08:04:46Z andrius 
;
_cod_database_code 4506204

loop_
_symmetry_equiv_pos_as_xyz
'x, y, z'
'-x, -y, -z'

loop_
_atom_site_label
_atom_site_type_symbol
_atom_site_fract_x
_atom_site_fract_y
_atom_site_fract_z
_atom_site_U_iso_or_equiv
_atom_site_adp_type
_atom_site_occupancy
_atom_site_symmetry_multiplicity
_atom_site_calc_flag
_atom_site_refinement_flags
C2 C 0.3313(11) 0.2674(9) 0.0314(5) 0.0200(13) Uani 1 1 d .
H2 H 0.4113 0.1561 0.0154 0.024 Uiso 1 1 calc R
C4 C 0.1031(9) 0.4428(9) 0.1309(5) 0.0188(13) Uani 1 1 d .
C5 C 0.1081(10) 0.5932(8) 0.0678(5) 0.0158(12) Uani 1 1 d .
C6 C 0.2368(9) 0.5848(8) -0.0248(5) 0.0142(12) Uani 1 1 d .
C8 C -0.1109(10) 0.6719(9) 0.1942(5) 0.0188(13) Uani 1 1 d .
H8 H -0.2089 0.7394 0.2382 0.023 Uiso 1 1 calc R
C10 C -0.0758(11) 0.3784(10) 0.3042(5) 0.0216(14) Uani 1 1 d .
H10A H -0.0743 0.2651 0.2878 0.026 Uiso 1 1 calc R
H10B H -0.2068 0.4334 0.3380 0.026 Uiso 1 1 calc R
C11 C 0.0740(10) 0.3452(9) 0.3745(5) 0.0186(13) Uani 1 1 d .
C12 C 0.1527(11) 0.4768(9) 0.3835(5) 0.0226(14) Uani 1 1 d .
H12 H 0.1165 0.5873 0.3446 0.027 Uiso 1 1 calc R
C13 C 0.2853(11) 0.4449(11) 0.4500(6) 0.0277(16) Uani 1 1 d .
H13 H 0.3391 0.5336 0.4548 0.033 Uiso 1 1 calc R
C14 C 0.3385(12) 0.2810(11) 0.5095(6) 0.0287(16) Uani 1 1 d .
H14 H 0.4266 0.2592 0.5547 0.034 Uiso 1 1 calc R
C15 C 0.2570(12) 0.1498(11) 0.5000(6) 0.0302(17) Uani 1 1 d .
H15 H 0.2909 0.0399 0.5396 0.036 Uiso 1 1 calc R
C16 C 0.1279(11) 0.1800(10) 0.4333(6) 0.0254(15) Uani 1 1 d .
H16 H 0.0763 0.0906 0.4273 0.031 Uiso 1 1 calc R
C17 C 0.4125(11) 0.8222(10) -0.2406(5) 0.0228(14) Uani 1 1 d .
H17A H 0.2883 0.8913 -0.2621 0.034 Uiso 1 1 calc R
H17B H 0.5085 0.7872 -0.2978 0.034 Uiso 1 1 calc R
H17C H 0.4564 0.8925 -0.2057 0.034 Uiso 1 1 calc R
N1 N 0.3507(9) 0.4104(7) -0.0358(4) 0.0188(11) Uani 1 1 d .
H1 H 0.4383 0.3921 -0.0880 0.023 Uiso 1 1 calc R
N3 N 0.2126(9) 0.2693(8) 0.1159(5) 0.0205(12) Uani 1 1 d .
N6 N 0.2456(8) 0.7228(7) -0.0924(4) 0.0172(11) Uani 1 1 d .
N7 N -0.0300(9) 0.7417(8) 0.1076(4) 0.0201(12) Uani 1 1 d .
N9 N -0.0362(9) 0.4932(8) 0.2117(4) 0.0209(12) Uani 1 1 d .
O6 O 0.3896(7) 0.6682(6) -0.1759(4) 0.0211(10) Uani 1 1 d .
Ag1 Ag 0.00500(9) 0.97822(7) -0.10362(4) 0.02564(19) Uani 1 1 d .
O1 O -0.1217(7) 1.0856(7) -0.2699(4) 0.0255(11) Uani 1 1 d .
O2 O -0.3426(8) 1.1521(7) -0.1404(4) 0.0271(11) Uani 1 1 d .
N10 N -0.2977(9) 1.1507(8) -0.2346(4) 0.0219(12) Uani 1 1 d .
O3 O -0.4277(9) 1.2156(10) -0.2894(5) 0.0432(16) Uani 1 1 d .

loop_
_atom_site_aniso_label
_atom_site_aniso_U_11
_atom_site_aniso_U_22
_atom_site_aniso_U_33
_atom_site_aniso_U_23
_atom_site_aniso_U_13
_atom_site_aniso_U_12
C2 0.025(3) 0.019(3) 0.020(3) -0.004(2) -0.002(3) -0.013(3)
C4 0.011(3) 0.022(3) 0.022(3) -0.006(3) -0.001(2) -0.003(2)
C5 0.017(3) 0.015(3) 0.017(3) 0.002(2) -0.006(2) -0.006(2)
C6 0.010(3) 0.015(3) 0.018(3) -0.006(2) -0.003(2) -0.001(2)
C8 0.025(3) 0.015(3) 0.015(3) 0.005(2) -0.001(2) -0.008(3)
C10 0.025(4) 0.023(3) 0.016(3) 0.001(3) 0.000(3) -0.011(3)
C11 0.020(3) 0.018(3) 0.015(3) -0.003(2) 0.002(2) -0.005(2)
C12 0.028(4) 0.017(3) 0.021(3) 0.004(3) -0.003(3) -0.009(3)
C13 0.023(4) 0.038(4) 0.024(4) -0.007(3) -0.001(3) -0.012(3)
C14 0.024(4) 0.042(4) 0.021(4) -0.006(3) -0.010(3) -0.006(3)
C15 0.030(4) 0.031(4) 0.023(4) 0.001(3) -0.002(3) -0.004(3)
C16 0.027(4) 0.025(4) 0.024(4) 0.001(3) 0.000(3) -0.012(3)
C17 0.025(4) 0.025(4) 0.018(3) 0.001(3) -0.006(3) -0.006(3)
N1 0.022(3) 0.015(3) 0.021(3) -0.002(2) -0.007(2) -0.005(2)
N3 0.017(3) 0.019(3) 0.024(3) -0.002(2) -0.005(2) -0.002(2)
N6 0.018(3) 0.017(3) 0.013(3) -0.003(2) 0.003(2) -0.004(2)
N7 0.019(3) 0.026(3) 0.018(3) -0.008(2) 0.000(2) -0.010(2)
N9 0.021(3) 0.026(3) 0.017(3) 0.002(2) -0.003(2) -0.011(2)
O6 0.019(2) 0.019(2) 0.020(2) 0.0004(18) 0.0004(19) -0.0028(19)
Ag1 0.0324(3) 0.0175(3) 0.0219(3) -0.00069(19) -0.0042(2) -0.0014(2)
O1 0.017(2) 0.029(3) 0.029(3) -0.010(2) 0.006(2) -0.008(2)
O2 0.033(3) 0.031(3) 0.017(2) -0.002(2) -0.004(2) -0.010(2)
N10 0.028(3) 0.020(3) 0.021(3) 0.005(2) -0.014(2) -0.010(2)
O3 0.031(3) 0.056(4) 0.044(4) 0.006(3) -0.017(3) -0.014(3)

loop_
_atom_type_symbol
_atom_type_description
_atom_type_scat_dispersion_real
_atom_type_scat_dispersion_imag
_atom_type_scat_source
C C 0.0033 0.0016 'International Tables Vol C Tables 4.2.6.8 and 6.1.1.4'
H H 0.0000 0.0000 'International Tables Vol C Tables 4.2.6.8 and 6.1.1.4'
N N 0.0061 0.0033 'International Tables Vol C Tables 4.2.6.8 and 6.1.1.4'
O O 0.0106 0.0060 'International Tables Vol C Tables 4.2.6.8 and 6.1.1.4'
Ag Ag -0.8971 1.1015 'International Tables Vol C Tables 4.2.6.8 and 6.1.1.4'

loop_
_geom_angle_atom_site_label_1
_geom_angle_atom_site_label_2
_geom_angle_atom_site_label_3
_geom_angle
_geom_angle_site_symmetry_1
_geom_angle_site_symmetry_3
N3 C2 N1 127.0(7) . .
C5 C4 N9 107.0(6) . .
C5 C4 N3 126.9(6) . .
N9 C4 N3 126.0(6) . .
C4 C5 N7 109.9(6) . .
C4 C5 C6 120.6(6) . .
N7 C5 C6 129.4(6) . .
N6 C6 N1 124.0(6) . .
N6 C6 C5 124.8(6) . .
N1 C6 C5 111.2(6) . .
N7 C8 N9 113.0(6) . .
N9 C10 C11 112.6(6) . .
C12 C11 C16 119.6(7) . .
C12 C11 C10 121.4(6) . .
C16 C11 C10 119.0(6) . .
C11 C12 C13 120.4(7) . .
C12 C13 C14 120.3(7) . .
C13 C14 C15 118.6(7) . .
C16 C15 C14 121.2(7) . .
C15 C16 C11 119.9(7) . .
C2 N1 C6 123.6(6) . .
C2 N3 C4 110.6(6) . .
C6 N6 O6 110.4(5) . .
C6 N6 Ag1 124.2(4) . .
O6 N6 Ag1 121.8(4) . .
C8 N7 C5 103.7(6) . .
C8 N7 Ag1 115.8(4) . 2_575
C5 N7 Ag1 129.4(4) . 2_575
C8 N9 C4 106.4(6) . .
C8 N9 C10 126.7(6) . .
C4 N9 C10 126.4(6) . .
C17 O6 N6 108.5(5) . .
N6 Ag1 N7 126.9(2) . 2_575
N6 Ag1 O1 116.80(18) . .
N7 Ag1 O1 87.63(19) 2_575 .
N6 Ag1 O2 149.5(2) . .
N7 Ag1 O2 82.8(2) 2_575 .
O1 Ag1 O2 50.58(16) . .
N6 Ag1 Ag1 92.29(15) . 2_575
N7 Ag1 Ag1 73.86(15) 2_575 2_575
O1 Ag1 Ag1 150.91(12) . 2_575
O2 Ag1 Ag1 103.86(12) . 2_575
N10 O1 Ag1 96.1(4) . .
N10 O2 Ag1 94.4(4) . .
O3 N10 O1 121.2(7) . .
O3 N10 O2 120.0(7) . .
O1 N10 O2 118.7(6) . .

loop_
_geom_bond_atom_site_label_1
_geom_bond_atom_site_label_2
_geom_bond_distance
_geom_bond_site_symmetry_2
C2 N3 1.302(9) .
C2 N1 1.358(9) .
C4 C5 1.353(9) .
C4 N9 1.371(9) .
C4 N3 1.387(9) .
C5 N7 1.402(9) .
C5 C6 1.421(9) .
C6 N6 1.316(8) .
C6 N1 1.390(8) .
C8 N7 1.329(8) .
C8 N9 1.348(9) .
C10 N9 1.462(8) .
C10 C11 1.519(10) .
C11 C12 1.382(10) .
C11 C16 1.394(10) .
C12 C13 1.385(11) .
C13 C14 1.391(11) .
C14 C15 1.395(12) .
C15 C16 1.370(11) .
C17 O6 1.416(8) .
N6 O6 1.420(7) .
N6 Ag1 2.216(6) .
N7 Ag1 2.295(6) 2_575
Ag1 N7 2.295(6) 2_575
Ag1 O1 2.527(6) .
Ag1 O2 2.546(6) .
Ag1 Ag1 2.9185(12) 2_575
O1 N10 1.245(8) .
O2 N10 1.273(8) .
N10 O3 1.240(8) .
